data_7037941
loop_
_publ_author_name
'Haddow, Mairi F.'
'Jaltai, Judit'
'Hanton, Martin'
'Pringle, Paul G.'
'Rush, Laura E.'
'Sparkes, Hazel A.'
'Woodall, Christopher H.'

_publ_section_title
;
 Aminophobanes: hydrolytic stability, tautomerism and application in
 Cr-catalysed ethene oligomerisation.
;
_journal_issue 5
_journal_name_full 'Dalton transactions (Cambridge, England : 2003)'
_journal_page_first 2294
_journal_page_last 2307
_journal_paper_doi 10.1039/c5dt04394h
_journal_volume 45
_journal_year 2016
_chemical_absolute_configuration unk
_chemical_formula_moiety 'C25 H47 Cl2 N P2 Pt, 2(C H Cl3)'
_chemical_formula_sum 'C27 H49 Cl8 N P2 Pt'
_chemical_formula_weight 928.30
_chemical_name_systematic
;
 ?
;
_space_group_crystal_system orthorhombic
_space_group_IT_number 33
_space_group_name_Hall 'P 2c -2n'
_space_group_name_H-M_alt 'P n a 21'
_symmetry_space_group_name_Hall 'P 2c -2n'
_symmetry_space_group_name_H-M 'P n a 21'
_atom_sites_solution_hydrogens geom
_audit_creation_date 2015-10-02
_audit_creation_method
;
Olex2 1.2
(compiled 2015.09.30 svn.r3233 for OlexSys, GUI svn.r5103)
;
_audit_update_record
;
2015-10-26 deposited with the CCDC.
2016-01-11 downloaded from the CCDC.
;
_cell_angle_alpha 90
_cell_angle_beta 90
_cell_angle_gamma 90
_cell_formula_units_Z 12
_cell_length_a 21.9631(6)
_cell_length_b 27.7581(8)
_cell_length_c 17.7763(5)
_cell_measurement_temperature 100(2)
_cell_volume 10837.4(5)
_computing_molecular_graphics 'Olex2 (Dolomanov et al., 2009)'
_computing_publication_material 'Olex2 (Dolomanov et al., 2009)'
_computing_structure_refinement 'ShelXL (Sheldrick, 2015)'
_computing_structure_solution 'ShelXS (Sheldrick, 2008)'
_diffrn_ambient_temperature 100(2)
_diffrn_detector 'Bruker area detector'
_diffrn_detector_type 'CCD area detector'
_diffrn_measured_fraction_theta_full 1.000
_diffrn_measured_fraction_theta_max 0.999
_diffrn_measurement_device 'Bruker Apex II kappa CCD area detector'
_diffrn_measurement_device_type 'Bruker Apex II kappa CCD area detector'
_diffrn_measurement_method '\f and \w scans'
_diffrn_radiation_monochromator graphite
_diffrn_radiation_type MoK\a
_diffrn_radiation_wavelength 0.71073
_diffrn_reflns_av_R_equivalents 0.0572
_diffrn_reflns_av_unetI/netI 0.0279
_diffrn_reflns_laue_measured_fraction_full 1.000
_diffrn_reflns_laue_measured_fraction_max 0.999
_diffrn_reflns_limit_h_max 28
_diffrn_reflns_limit_h_min -28
_diffrn_reflns_limit_k_max 36
_diffrn_reflns_limit_k_min -36
_diffrn_reflns_limit_l_max 23
_diffrn_reflns_limit_l_min -23
_diffrn_reflns_number 300699
_diffrn_reflns_point_group_measured_fraction_full 1.000
_diffrn_reflns_point_group_measured_fraction_max 0.999
_diffrn_reflns_theta_full 25.242
_diffrn_reflns_theta_max 27.531
_diffrn_reflns_theta_min 1.360
_diffrn_source 'fine-focus sealed tube'
_exptl_absorpt_coefficient_mu 4.585
_exptl_absorpt_correction_T_max 0.7456
_exptl_absorpt_correction_T_min 0.5681
_exptl_absorpt_correction_type multi-scan
_exptl_absorpt_process_details
;
SADABS-2008/1 (Bruker,2008) was used for absorption correction.
wR2(int) was 0.0776 before and 0.0530 after correction.
The Ratio of minimum to maximum transmission is 0.7619.
The \l/2 correction factor is 0.0015.
;
_exptl_crystal_colour colourless
_exptl_crystal_colour_primary colourless
_exptl_crystal_density_diffrn 1.707
_exptl_crystal_description block
_exptl_crystal_F_000 5544
_exptl_crystal_size_max 0.27
_exptl_crystal_size_mid 0.21
_exptl_crystal_size_min 0.1
_refine_diff_density_max 4.133
_refine_diff_density_min -2.113
_refine_diff_density_rms 0.196
_refine_ls_abs_structure_details
;
 Refined as an inversion twin.
;
_refine_ls_extinction_method none
_refine_ls_goodness_of_fit_ref 1.087
_refine_ls_hydrogen_treatment constr
_refine_ls_matrix_type full
_refine_ls_number_parameters 1058
_refine_ls_number_reflns 24915
_refine_ls_number_restraints 955
_refine_ls_restrained_S_all 1.083
_refine_ls_R_factor_all 0.0844
_refine_ls_R_factor_gt 0.0558
_refine_ls_shift/su_max 0.002
_refine_ls_shift/su_mean 0.000
_refine_ls_structure_factor_coef Fsqd
_refine_ls_weighting_details 'w=1/[\s^2^(Fo^2^)+(0.0478P)^2^+141.1898P] where P=(Fo^2^+2Fc^2^)/3'
_refine_ls_weighting_scheme calc
_refine_ls_wR_factor_gt 0.1333
_refine_ls_wR_factor_ref 0.1549
_reflns_Friedel_coverage 0.937
_reflns_friedel_fraction_full 1.000
_reflns_friedel_fraction_max 0.999
_reflns_number_gt 18071
_reflns_number_total 24915
_reflns_threshold_expression 'I > 2\s(I)'
_cod_data_source_file c5dt04394h1.cif
_cod_data_source_block jj228
_cod_depositor_comments 'Adding full bibliography for 7037938--7037946.cif.'
_cod_database_code 7037941
_shelxl_version_number 2013-4
_shelx_space_group_comment
;
The symmetry employed for this shelxl refinement is uniquely defined
by the following loop, which should always be used as a source of
symmetry information in preference to the above space-group names.
They are only intended as comments.
;
_olex2_refinement_description
;
1. Twinned data refinement
 Scales: 0.715(17) 0.285(17)
2. Fixed Uiso
 At 1.2 times of:
  All C(H) groups, All C(H,H) groups
 At 1.5 times of:
  All C(H,H,H) groups
3. Uiso/Uaniso restraints and constraints
Uanis(C26) = Uanis(C51) = Uanis(C1)
Uanis(N3) = Uanis(N2) = Uanis(N1)
Uanis(C81) = Uanis(C77)
Uanis(C80) = Uanis(C76)
Uanis(Cl24) = Uanis(Cl23)
Uanis(C5) = Uanis(C6)
Uanis(P3) = Uanis(P4)
4. Rigid body (RIGU) restrains
 All non-hydrogen atoms
 with sigma for 1-2 distances of 0.004 and sigma for 1-3 distances of 0.004
5. Others
 Fixed Sof: H80(0.68399) H80A(0.31601) Cl19(0.68399) Cl20(0.68399)
 Cl21(0.68399) Cl22(0.31601) Cl23(0.31601) Cl24(0.31601) H81(0.73555)
 H81A(0.26445) Cl25(0.73555) Cl26(0.73555) Cl27(0.73555) Cl28(0.26445)
 Cl29(0.26445) Cl30(0.26445)
6.a Ternary CH refined with riding coordinates:
 C2(H2), C8(H8), C14(H14), C20(H20), C27(H27), C33(H33), C39(H39), C45(H45),
 C52(H52), C58(H58), C64(H64), C70(H70), C76(H76), C77(H77), C78(H78), C79(H79),
  C80(H80), C80(H80A), C81(H81), C81(H81A)
6.b Secondary CH2 refined with riding coordinates:
 C3(H3A,H3B), C4(H4A,H4B), C5(H5A,H5B), C6(H6A,H6B), C7(H7A,H7B), C9(H9A,H9B),
 C10(H10A,H10B), C11(H11A,H11B), C12(H12A,H12B), C13(H13A,H13B), C15(H15A,H15B),
  C16(H16A,H16B), C17(H17A,H17B), C18(H18A,H18B), C19(H19A,H19B), C21(H21A,
 H21B), C22(H22A,H22B), C23(H23A,H23B), C24(H24A,H24B), C25(H25A,H25B),
 C28(H28A,H28B), C29(H29A,H29B), C30(H30A,H30B), C31(H31A,H31B), C32(H32A,H32B),
  C34(H34A,H34B), C35(H35A,H35B), C36(H36A,H36B), C37(H37A,H37B), C38(H38A,
 H38B), C40(H40A,H40B), C41(H41A,H41B), C42(H42A,H42B), C43(H43A,H43B),
 C44(H44A,H44B), C46(H46A,H46B), C47(H47A,H47B), C48(H48A,H48B), C49(H49A,H49B),
  C50(H50A,H50B), C53(H53A,H53B), C54(H54A,H54B), C55(H55A,H55B), C56(H56A,
 H56B), C57(H57A,H57B), C59(H59A,H59B), C60(H60A,H60B), C61(H61A,H61B),
 C62(H62A,H62B), C63(H63A,H63B), C65(H65A,H65B), C66(H66A,H66B), C67(H67A,H67B),
  C68(H68A,H68B), C69(H69A,H69B), C71(H71A,H71B), C72(H72A,H72B), C73(H73A,
 H73B), C74(H74A,H74B), C75(H75A,H75B)
6.c Idealised Me refined as rotating group:
 C1(H1A,H1B,H1C), C26(H26A,H26B,H26C), C51(H51A,H51B,H51C)
;
_olex2_submission_special_instructions 'No special instructions were received'

loop_
_space_group_symop_operation_xyz
'x, y, z'
'-x, -y, z+1/2'
'x+1/2, -y+1/2, z'
'-x+1/2, y+1/2, z+1/2'

loop_
_atom_site_label
_atom_site_type_symbol
_atom_site_fract_x
_atom_site_fract_y
_atom_site_fract_z
_atom_site_U_iso_or_equiv
_atom_site_adp_type
_atom_site_occupancy
_atom_site_site_symmetry_order
_atom_site_calc_flag
_atom_site_refinement_flags_posn
_atom_site_refinement_flags_adp
_atom_site_refinement_flags_occupancy
_atom_site_disorder_assembly
_atom_site_disorder_group
Pt1 Pt 0.24770(4) 0.88455(4) 0.26196(4) 0.0260(2) Uani 1 1 d . U . . .
P1 P 0.2427(3) 0.9543(2) 0.1976(4) 0.0328(13) Uani 1 1 d . U . . .
P2 P 0.2563(3) 0.9451(2) 0.3419(4) 0.0295(13) Uani 1 1 d . U . . .
Cl1 Cl 0.2377(3) 0.8280(2) 0.1637(3) 0.0331(12) Uani 1 1 d . U . . .
Cl2 Cl 0.2556(3) 0.82130(19) 0.3514(4) 0.0372(16) Uani 1 1 d . U . . .
N1 N 0.2552(7) 0.9889(5) 0.2780(9) 0.0302(13) Uani 1 1 d . U . . .
C1 C 0.2537(9) 1.0401(6) 0.2861(10) 0.034(2) Uani 1 1 d . U . . .
H1A H 0.2837 1.0547 0.2523 0.052 Uiso 1 1 calc GR . . . .
H1B H 0.2634 1.0487 0.3382 0.052 Uiso 1 1 calc GR . . . .
H1C H 0.2130 1.0520 0.2734 0.052 Uiso 1 1 calc GR . . . .
C2 C 0.1690(10) 0.9716(8) 0.1572(15) 0.047(5) Uani 1 1 d . U . . .
H2 H 0.1439 0.9803 0.2021 0.057 Uiso 1 1 calc R . . . .
C3 C 0.1365(13) 0.9313(10) 0.124(2) 0.083(9) Uani 1 1 d . U . . .
H3A H 0.1370 0.9041 0.1603 0.099 Uiso 1 1 calc R . . . .
H3B H 0.1583 0.9207 0.0784 0.099 Uiso 1 1 calc R . . . .
C4 C 0.0689(12) 0.9428(9) 0.1032(16) 0.056(6) Uani 1 1 d . U . . .
H4A H 0.0499 0.9149 0.0777 0.067 Uiso 1 1 calc R . . . .
H4B H 0.0451 0.9503 0.1490 0.067 Uiso 1 1 calc R . . . .
C5 C 0.0705(15) 0.9857(11) 0.0515(18) 0.073(6) Uani 1 1 d . U . . .
H5A H 0.0284 0.9934 0.0356 0.088 Uiso 1 1 calc R . . . .
H5B H 0.0941 0.9772 0.0060 0.088 Uiso 1 1 calc R . . . .
C6 C 0.0990(13) 1.0307(10) 0.0880(19) 0.073(6) Uani 1 1 d . U . . .
H6A H 0.0761 1.0400 0.1338 0.088 Uiso 1 1 calc R . . . .
H6B H 0.0986 1.0581 0.0524 0.088 Uiso 1 1 calc R . . . .
C7 C 0.1666(12) 1.0165(9) 0.1087(17) 0.062(7) Uani 1 1 d . U . . .
H7A H 0.1899 1.0108 0.0619 0.074 Uiso 1 1 calc R . . . .
H7B H 0.1860 1.0435 0.1360 0.074 Uiso 1 1 calc R . . . .
C8 C 0.2998(9) 0.9697(8) 0.1266(12) 0.039(4) Uani 1 1 d . U . . .
H8 H 0.2909 1.0028 0.1074 0.047 Uiso 1 1 calc R . . . .
C9 C 0.2962(11) 0.9344(10) 0.0604(14) 0.052(5) Uani 1 1 d . U . . .
H9A H 0.3035 0.9012 0.0786 0.062 Uiso 1 1 calc R . . . .
H9B H 0.2550 0.9356 0.0380 0.062 Uiso 1 1 calc R . . . .
C10 C 0.3425(10) 0.9469(8) 0.0018(13) 0.041(4) Uani 1 1 d . U . . .
H10A H 0.3344 0.9797 -0.0173 0.049 Uiso 1 1 calc R . . . .
H10B H 0.3389 0.9241 -0.0409 0.049 Uiso 1 1 calc R . . . .
C11 C 0.4062(11) 0.9445(8) 0.0335(13) 0.042(5) Uani 1 1 d . U . . .
H11A H 0.4362 0.9534 -0.0058 0.051 Uiso 1 1 calc R . . . .
H11B H 0.4153 0.9114 0.0508 0.051 Uiso 1 1 calc R . . . .
C12 C 0.4102(10) 0.9802(8) 0.1002(13) 0.041(4) Uani 1 1 d . U . . .
H12A H 0.4518 0.9790 0.1217 0.049 Uiso 1 1 calc R . . . .
H12B H 0.4031 1.0133 0.0814 0.049 Uiso 1 1 calc R . . . .
C13 C 0.3659(9) 0.9694(8) 0.1595(12) 0.039(4) Uani 1 1 d . U . . .
H13A H 0.3692 0.9937 0.2001 0.047 Uiso 1 1 calc R . . . .
H13B H 0.3748 0.9373 0.1815 0.047 Uiso 1 1 calc R . . . .
C14 C 0.1946(9) 0.9555(6) 0.4082(12) 0.031(4) Uani 1 1 d . U . . .
H14 H 0.1993 0.9889 0.4285 0.037 Uiso 1 1 calc R . . . .
C15 C 0.1347(10) 0.9526(8) 0.3712(14) 0.040(5) Uani 1 1 d . U . . .
H15A H 0.1310 0.9207 0.3469 0.048 Uiso 1 1 calc R . . . .
H15B H 0.1330 0.9773 0.3311 0.048 Uiso 1 1 calc R . . . .
C16 C 0.0789(9) 0.9599(7) 0.4248(14) 0.039(4) Uani 1 1 d . U . . .
H16A H 0.0789 0.9933 0.4445 0.046 Uiso 1 1 calc R . . . .
H16B H 0.0406 0.9549 0.3965 0.046 Uiso 1 1 calc R . . . .
C17 C 0.0824(9) 0.9243(6) 0.4903(12) 0.032(4) Uani 1 1 d . U . . .
H17A H 0.0496 0.9318 0.5267 0.038 Uiso 1 1 calc R . . . .
H17B H 0.0753 0.8913 0.4709 0.038 Uiso 1 1 calc R . . . .
C18 C 0.1429(9) 0.9256(6) 0.5304(12) 0.032(4) Uani 1 1 d . U . . .
H18A H 0.1447 0.8991 0.5676 0.039 Uiso 1 1 calc R . . . .
H18B H 0.1469 0.9564 0.5581 0.039 Uiso 1 1 calc R . . . .
C19 C 0.1956(9) 0.9206(7) 0.4751(12) 0.031(4) Uani 1 1 d . U . . .
H19A H 0.1957 0.8873 0.4553 0.037 Uiso 1 1 calc R . . . .
H19B H 0.2342 0.9254 0.5029 0.037 Uiso 1 1 calc R . . . .
C20 C 0.3259(11) 0.9466(8) 0.4009(14) 0.044(5) Uani 1 1 d . U . . .
H20 H 0.3240 0.9172 0.4332 0.052 Uiso 1 1 calc R . . . .
C21 C 0.3280(12) 0.9885(9) 0.4538(14) 0.055(5) Uani 1 1 d . U . . .
H21A H 0.2897 0.9905 0.4831 0.065 Uiso 1 1 calc R . . . .
H21B H 0.3334 1.0189 0.4256 0.065 Uiso 1 1 calc R . . . .
C22 C 0.3853(12) 0.9795(9) 0.5095(15) 0.060(6) Uani 1 1 d . U . . .
H22A H 0.3871 1.0052 0.5480 0.073 Uiso 1 1 calc R . . . .
H22B H 0.3809 0.9482 0.5354 0.073 Uiso 1 1 calc R . . . .
C23 C 0.4407(12) 0.9798(8) 0.4644(14) 0.050(5) Uani 1 1 d . U . . .
H23A H 0.4767 0.9753 0.4971 0.060 Uiso 1 1 calc R . . . .
H23B H 0.4448 1.0110 0.4379 0.060 Uiso 1 1 calc R . . . .
C24 C 0.4366(12) 0.9393(9) 0.4081(17) 0.051(5) Uani 1 1 d . U . . .
H24A H 0.4355 0.9083 0.4356 0.062 Uiso 1 1 calc R . . . .
H24B H 0.4737 0.9395 0.3765 0.062 Uiso 1 1 calc R . . . .
C25 C 0.3814(11) 0.9424(9) 0.3578(16) 0.052(6) Uani 1 1 d . U . . .
H25A H 0.3855 0.9707 0.3242 0.063 Uiso 1 1 calc R . . . .
H25B H 0.3793 0.9132 0.3259 0.063 Uiso 1 1 calc R . . . .
Pt2 Pt 0.25038(3) 0.55109(3) 0.25220(3) 0.0196(2) Uani 1 1 d . U . . .
P3 P 0.2420(3) 0.6120(2) 0.1711(3) 0.0216(8) Uani 1 1 d . U . . .
P4 P 0.2560(2) 0.61939(19) 0.3168(3) 0.0216(8) Uani 1 1 d . U . . .
Cl3 Cl 0.2408(3) 0.4876(2) 0.1647(4) 0.0355(14) Uani 1 1 d . U . . .
Cl4 Cl 0.2611(3) 0.4933(2) 0.3483(3) 0.0333(12) Uani 1 1 d . U . . .
N2 N 0.2443(7) 0.6546(5) 0.2392(10) 0.0302(13) Uani 1 1 d . U . . .
C26 C 0.2431(9) 0.7069(6) 0.2299(10) 0.034(2) Uani 1 1 d . U . . .
H26A H 0.2800 0.7174 0.2035 0.052 Uiso 1 1 calc GR . . . .
H26B H 0.2413 0.7224 0.2794 0.052 Uiso 1 1 calc GR . . . .
H26C H 0.2072 0.7161 0.2004 0.052 Uiso 1 1 calc GR . . . .
C27 C 0.1703(8) 0.6108(6) 0.1143(10) 0.030(3) Uani 1 1 d . U . . .
H27 H 0.1715 0.5805 0.0840 0.037 Uiso 1 1 calc R . . . .
C28 C 0.1646(9) 0.6525(7) 0.0577(10) 0.038(4) Uani 1 1 d . U . . .
H28A H 0.1606 0.6836 0.0846 0.046 Uiso 1 1 calc R . . . .
H28B H 0.2012 0.6540 0.0252 0.046 Uiso 1 1 calc R . . . .
C29 C 0.1078(10) 0.6428(8) 0.0103(12) 0.050(5) Uani 1 1 d . U . . .
H29A H 0.1030 0.6692 -0.0265 0.060 Uiso 1 1 calc R . . . .
H29B H 0.1142 0.6126 -0.0184 0.060 Uiso 1 1 calc R . . . .
C30 C 0.0510(10) 0.6383(7) 0.0536(12) 0.045(4) Uani 1 1 d . U . . .
H30A H 0.0171 0.6306 0.0190 0.054 Uiso 1 1 calc R . . . .
H30B H 0.0418 0.6694 0.0782 0.054 Uiso 1 1 calc R . . . .
C31 C 0.0557(9) 0.5984(7) 0.1144(12) 0.041(4) Uani 1 1 d . U . . .
H31A H 0.0591 0.5665 0.0899 0.050 Uiso 1 1 calc R . . . .
H31B H 0.0186 0.5985 0.1459 0.050 Uiso 1 1 calc R . . . .
C32 C 0.1130(7) 0.6075(6) 0.1648(10) 0.029(3) Uani 1 1 d . U . . .
H32A H 0.1079 0.6378 0.1934 0.035 Uiso 1 1 calc R . . . .
H32B H 0.1177 0.5808 0.2013 0.035 Uiso 1 1 calc R . . . .
C33 C 0.3023(9) 0.6232(7) 0.1011(9) 0.026(3) Uani 1 1 d . U . . .
H33 H 0.2947 0.6548 0.0759 0.031 Uiso 1 1 calc R . . . .
C34 C 0.3669(10) 0.6248(7) 0.1435(12) 0.034(4) Uani 1 1 d . U . . .
H34A H 0.3670 0.6509 0.1814 0.041 Uiso 1 1 calc R . . . .
H34B H 0.3744 0.5939 0.1695 0.041 Uiso 1 1 calc R . . . .
C35 C 0.4146(10) 0.6336(8) 0.0870(12) 0.036(4) Uani 1 1 d . U . . .
H35A H 0.4547 0.6329 0.1123 0.044 Uiso 1 1 calc R . . . .
H35B H 0.4089 0.6662 0.0657 0.044 Uiso 1 1 calc R . . . .
C36 C 0.4148(10) 0.5974(8) 0.0235(11) 0.038(5) Uani 1 1 d . U . . .
H36A H 0.4248 0.5650 0.0434 0.045 Uiso 1 1 calc R . . . .
H36B H 0.4463 0.6064 -0.0138 0.045 Uiso 1 1 calc R . . . .
C37 C 0.3527(10) 0.5960(9) -0.0145(11) 0.040(5) Uani 1 1 d . U . . .
H37A H 0.3535 0.5720 -0.0556 0.048 Uiso 1 1 calc R . . . .
H37B H 0.3440 0.6279 -0.0369 0.048 Uiso 1 1 calc R . . . .
C38 C 0.3014(9) 0.5828(7) 0.0418(10) 0.028(4) Uani 1 1 d . U . . .
H38A H 0.2614 0.5816 0.0160 0.034 Uiso 1 1 calc R . . . .
H38B H 0.3094 0.5511 0.0654 0.034 Uiso 1 1 calc R . . . .
C39 C 0.1980(9) 0.6337(7) 0.3854(10) 0.029(3) Uani 1 1 d . U . . .
H39 H 0.2045 0.6677 0.4018 0.034 Uiso 1 1 calc R . . . .
C40 C 0.1363(10) 0.6301(10) 0.3536(11) 0.046(5) Uani 1 1 d . U . . .
H40A H 0.1315 0.5978 0.3308 0.055 Uiso 1 1 calc R . . . .
H40B H 0.1324 0.6541 0.3126 0.055 Uiso 1 1 calc R . . . .
C41 C 0.0831(11) 0.6382(10) 0.4105(12) 0.049(6) Uani 1 1 d . U . . .
H41A H 0.0828 0.6721 0.4275 0.059 Uiso 1 1 calc R . . . .
H41B H 0.0436 0.6313 0.3858 0.059 Uiso 1 1 calc R . . . .
C42 C 0.0918(11) 0.6046(9) 0.4782(12) 0.047(5) Uani 1 1 d . U . . .
H42A H 0.0844 0.5710 0.4619 0.056 Uiso 1 1 calc R . . . .
H42B H 0.0610 0.6127 0.5168 0.056 Uiso 1 1 calc R . . . .
C43 C 0.1555(10) 0.6076(9) 0.5140(12) 0.042(5) Uani 1 1 d . U . . .
H43A H 0.1606 0.6393 0.5386 0.050 Uiso 1 1 calc R . . . .
H43B H 0.1595 0.5823 0.5531 0.050 Uiso 1 1 calc R . . . .
C44 C 0.2045(10) 0.6009(6) 0.4558(10) 0.028(4) Uani 1 1 d . U . . .
H44A H 0.2043 0.5668 0.4393 0.033 Uiso 1 1 calc R . . . .
H44B H 0.2444 0.6073 0.4796 0.033 Uiso 1 1 calc R . . . .
C45 C 0.3317(8) 0.6362(7) 0.3540(11) 0.036(3) Uani 1 1 d . U . . .
H45 H 0.3569 0.6455 0.3095 0.043 Uiso 1 1 calc R . . . .
C46 C 0.3306(9) 0.6807(7) 0.4066(11) 0.038(4) Uani 1 1 d . U . . .
H46A H 0.3068 0.6736 0.4526 0.045 Uiso 1 1 calc R . . . .
H46B H 0.3116 0.7085 0.3807 0.045 Uiso 1 1 calc R . . . .
C47 C 0.3977(10) 0.6925(6) 0.4275(10) 0.039(4) Uani 1 1 d . U . . .
H47A H 0.4199 0.7011 0.3808 0.047 Uiso 1 1 calc R . . . .
H47B H 0.3980 0.7212 0.4605 0.047 Uiso 1 1 calc R . . . .
C48 C 0.4301(11) 0.6544(7) 0.4646(12) 0.037(4) Uani 1 1 d . U . . .
H48A H 0.4103 0.6462 0.5129 0.045 Uiso 1 1 calc R . . . .
H48B H 0.4727 0.6642 0.4748 0.045 Uiso 1 1 calc R . . . .
C49 C 0.4287(10) 0.6104(9) 0.4103(15) 0.049(6) Uani 1 1 d . U . . .
H49A H 0.4501 0.5830 0.4344 0.059 Uiso 1 1 calc R . . . .
H49B H 0.4511 0.6187 0.3638 0.059 Uiso 1 1 calc R . . . .
C50 C 0.3626(8) 0.5943(7) 0.3889(11) 0.040(4) Uani 1 1 d . U . . .
H50A H 0.3640 0.5670 0.3531 0.048 Uiso 1 1 calc R . . . .
H50B H 0.3402 0.5838 0.4344 0.048 Uiso 1 1 calc R . . . .
Pt3 Pt 0.25155(4) 0.21772(3) 0.27269(3) 0.0196(2) Uani 1 1 d . U . . .
P5 P 0.2439(2) 0.2809(2) 0.1946(4) 0.0291(13) Uani 1 1 d . U . . .
P6 P 0.2594(2) 0.2846(2) 0.3422(4) 0.0265(12) Uani 1 1 d . U . . .
Cl5 Cl 0.2435(2) 0.15720(19) 0.1797(3) 0.0263(11) Uani 1 1 d . U . . .
Cl6 Cl 0.2623(3) 0.1571(2) 0.3656(3) 0.0266(11) Uani 1 1 d . U . . .
N3 N 0.2475(7) 0.3216(5) 0.2675(7) 0.0302(13) Uani 1 1 d . U . . .
C51 C 0.2464(8) 0.3739(6) 0.2603(8) 0.034(2) Uani 1 1 d . U . . .
H51A H 0.2860 0.3852 0.2423 0.052 Uiso 1 1 calc GR . . . .
H51B H 0.2376 0.3883 0.3094 0.052 Uiso 1 1 calc GR . . . .
H51C H 0.2147 0.3833 0.2244 0.052 Uiso 1 1 calc GR . . . .
C52 C 0.1762(8) 0.2840(6) 0.1348(11) 0.029(3) Uani 1 1 d . U . . .
H52 H 0.1768 0.2550 0.1015 0.035 Uiso 1 1 calc R . . . .
C53 C 0.1743(9) 0.3300(8) 0.0813(13) 0.051(5) Uani 1 1 d . U . . .
H53A H 0.1701 0.3596 0.1119 0.061 Uiso 1 1 calc R . . . .
H53B H 0.2126 0.3322 0.0522 0.061 Uiso 1 1 calc R . . . .
C54 C 0.1210(9) 0.3257(9) 0.0281(13) 0.059(6) Uani 1 1 d . U . . .
H54A H 0.1271 0.2976 -0.0053 0.071 Uiso 1 1 calc R . . . .
H54B H 0.1187 0.3549 -0.0037 0.071 Uiso 1 1 calc R . . . .
C55 C 0.0614(11) 0.3198(10) 0.0713(15) 0.059(7) Uani 1 1 d . U . . .
H55A H 0.0531 0.3497 0.0997 0.071 Uiso 1 1 calc R . . . .
H55B H 0.0278 0.3153 0.0348 0.071 Uiso 1 1 calc R . . . .
C56 C 0.0616(9) 0.2780(8) 0.1252(13) 0.039(5) Uani 1 1 d . U . . .
H56A H 0.0643 0.2474 0.0968 0.047 Uiso 1 1 calc R . . . .
H56B H 0.0232 0.2777 0.1544 0.047 Uiso 1 1 calc R . . . .
C57 C 0.1168(7) 0.2822(6) 0.1799(10) 0.026(3) Uani 1 1 d . U . . .
H57A H 0.1128 0.3118 0.2106 0.031 Uiso 1 1 calc R . . . .
H57B H 0.1174 0.2542 0.2143 0.031 Uiso 1 1 calc R . . . .
C58 C 0.3064(8) 0.2923(8) 0.1300(11) 0.033(4) Uani 1 1 d . U . . .
H58 H 0.3019 0.3260 0.1106 0.040 Uiso 1 1 calc R . . . .
C59 C 0.3696(9) 0.2882(8) 0.1682(13) 0.037(4) Uani 1 1 d . U . . .
H59A H 0.3725 0.3119 0.2097 0.044 Uiso 1 1 calc R . . . .
H59B H 0.3745 0.2555 0.1897 0.044 Uiso 1 1 calc R . . . .
C60 C 0.4190(11) 0.2975(10) 0.1119(14) 0.050(6) Uani 1 1 d . U . . .
H60A H 0.4591 0.2937 0.1366 0.060 Uiso 1 1 calc R . . . .
H60B H 0.4158 0.3311 0.0936 0.060 Uiso 1 1 calc R . . . .
C61 C 0.4150(11) 0.2631(10) 0.0452(13) 0.048(5) Uani 1 1 d . U . . .
H61A H 0.4481 0.2701 0.0089 0.057 Uiso 1 1 calc R . . . .
H61B H 0.4194 0.2294 0.0625 0.057 Uiso 1 1 calc R . . . .
C62 C 0.3537(10) 0.2701(9) 0.0079(12) 0.047(5) Uani 1 1 d . U . . .
H62A H 0.3513 0.2496 -0.0376 0.056 Uiso 1 1 calc R . . . .
H62B H 0.3494 0.3041 -0.0081 0.056 Uiso 1 1 calc R . . . .
C63 C 0.3017(10) 0.2571(8) 0.0613(11) 0.040(4) Uani 1 1 d . U . . .
H63A H 0.3057 0.2233 0.0783 0.048 Uiso 1 1 calc R . . . .
H63B H 0.2620 0.2609 0.0358 0.048 Uiso 1 1 calc R . . . .
C64 C 0.2008(9) 0.2968(8) 0.4129(11) 0.034(4) Uani 1 1 d . U . . .
H64 H 0.2085 0.3298 0.4332 0.041 Uiso 1 1 calc R . . . .
C65 C 0.1392(9) 0.2968(9) 0.3797(11) 0.040(5) Uani 1 1 d . U . . .
H65A H 0.1326 0.2657 0.3537 0.048 Uiso 1 1 calc R . . . .
H65B H 0.1371 0.3226 0.3413 0.048 Uiso 1 1 calc R . . . .
C66 C 0.0864(10) 0.3046(11) 0.4381(13) 0.055(6) Uani 1 1 d . U . . .
H66A H 0.0891 0.3375 0.4595 0.066 Uiso 1 1 calc R . . . .
H66B H 0.0465 0.3014 0.4126 0.066 Uiso 1 1 calc R . . . .
C67 C 0.0910(10) 0.2686(10) 0.4995(12) 0.049(5) Uani 1 1 d . U . . .
H67A H 0.0819 0.2362 0.4789 0.059 Uiso 1 1 calc R . . . .
H67B H 0.0601 0.2759 0.5384 0.059 Uiso 1 1 calc R . . . .
C68 C 0.1531(10) 0.2677(11) 0.5355(13) 0.055(6) Uani 1 1 d . U . . .
H68A H 0.1550 0.2407 0.5718 0.066 Uiso 1 1 calc R . . . .
H68B H 0.1592 0.2981 0.5638 0.066 Uiso 1 1 calc R . . . .
C69 C 0.2041(11) 0.2621(9) 0.4783(12) 0.046(5) Uani 1 1 d . U . . .
H69A H 0.2435 0.2666 0.5043 0.055 Uiso 1 1 calc R . . . .
H69B H 0.2031 0.2287 0.4585 0.055 Uiso 1 1 calc R . . . .
C70 C 0.3336(9) 0.3007(7) 0.3806(14) 0.044(4) Uani 1 1 d . U . . .
H70 H 0.3608 0.3038 0.3357 0.053 Uiso 1 1 calc R . . . .
C71 C 0.3358(9) 0.3501(6) 0.4182(12) 0.041(4) Uani 1 1 d . U . . .
H71A H 0.3115 0.3499 0.4651 0.050 Uiso 1 1 calc R . . . .
H71B H 0.3189 0.3750 0.3841 0.050 Uiso 1 1 calc R . . . .
C72 C 0.4031(9) 0.3609(6) 0.4356(11) 0.039(4) Uani 1 1 d . U . . .
H72A H 0.4257 0.3641 0.3877 0.046 Uiso 1 1 calc R . . . .
H72B H 0.4059 0.3920 0.4625 0.046 Uiso 1 1 calc R . . . .
C73 C 0.4328(9) 0.3223(6) 0.4827(13) 0.043(5) Uani 1 1 d . U . . .
H73A H 0.4762 0.3305 0.4907 0.051 Uiso 1 1 calc R . . . .
H73B H 0.4127 0.3209 0.5325 0.051 Uiso 1 1 calc R . . . .
C74 C 0.4282(11) 0.2740(8) 0.4453(18) 0.073(8) Uani 1 1 d . U . . .
H74A H 0.4443 0.2488 0.4793 0.088 Uiso 1 1 calc R . . . .
H74B H 0.4531 0.2739 0.3988 0.088 Uiso 1 1 calc R . . . .
C75 C 0.3607(10) 0.2626(7) 0.4254(17) 0.066(7) Uani 1 1 d . U . . .
H75A H 0.3588 0.2319 0.3972 0.079 Uiso 1 1 calc R . . . .
H75B H 0.3371 0.2586 0.4724 0.079 Uiso 1 1 calc R . . . .
C76 C 0.3985(11) 0.7996(7) 0.2531(13) 0.033(3) Uani 1 1 d . U . . .
H76 H 0.3533 0.8026 0.2574 0.039 Uiso 1 1 calc R . . . .
Cl7 Cl 0.4150(3) 0.74147(19) 0.2236(4) 0.0447(15) Uani 1 1 d . U . . .
Cl8 Cl 0.4236(4) 0.8421(2) 0.1872(4) 0.068(2) Uani 1 1 d . U . . .
Cl9 Cl 0.4295(4) 0.8108(2) 0.3403(4) 0.070(2) Uani 1 1 d . U . . .
C77 C 0.4025(11) 0.4642(8) 0.2576(13) 0.040(3) Uani 1 1 d . U . . .
H77 H 0.3573 0.4682 0.2606 0.047 Uiso 1 1 calc R . . . .
Cl10 Cl 0.4178(3) 0.4067(2) 0.2275(4) 0.0542(17) Uani 1 1 d . U . . .
Cl11 Cl 0.4312(5) 0.5046(3) 0.1869(6) 0.092(3) Uani 1 1 d . U . . .
Cl12 Cl 0.4325(4) 0.4785(3) 0.3419(5) 0.084(3) Uani 1 1 d . U . . .
C78 C 0.1002(11) 0.1361(8) 0.2682(12) 0.036(4) Uani 1 1 d . U . . .
H78 H 0.1454 0.1406 0.2673 0.043 Uiso 1 1 calc R . . . .
Cl13 Cl 0.0840(3) 0.07528(18) 0.2964(3) 0.0393(13) Uani 1 1 d . U . . .
Cl14 Cl 0.0715(3) 0.1477(2) 0.1777(3) 0.0427(13) Uani 1 1 d . U . . .
Cl15 Cl 0.0699(4) 0.17461(19) 0.3344(4) 0.062(2) Uani 1 1 d . U . . .
C79 C 0.4058(11) 0.1319(8) 0.2679(13) 0.041(4) Uani 1 1 d . U . . .
H79 H 0.3617 0.1399 0.2742 0.049 Uiso 1 1 calc R . . . .
Cl16 Cl 0.4195(5) 0.1265(5) 0.1755(4) 0.119(4) Uani 1 1 d . U . . .
Cl17 Cl 0.4204(4) 0.0818(3) 0.3205(6) 0.086(3) Uani 1 1 d . U . . .
Cl18 Cl 0.4487(4) 0.1818(3) 0.3021(5) 0.087(3) Uani 1 1 d . U . . .
C80 C 0.0959(10) 0.7985(7) 0.2543(12) 0.033(3) Uani 1 1 d . U . . .
H80 H 0.1397 0.8082 0.2518 0.039 Uiso 0.684 1 calc R . P A 1
H80A H 0.1404 0.8039 0.2459 0.039 Uiso 0.316 1 calc R . P B 2
Cl19 Cl 0.0792(5) 0.7751(6) 0.3382(6) 0.110(5) Uani 0.684 1 d . U P C 1
Cl20 Cl 0.0791(4) 0.7518(4) 0.1853(7) 0.075(3) Uani 0.684 1 d . U P C 1
Cl21 Cl 0.0479(3) 0.8475(2) 0.2310(6) 0.0492(18) Uani 0.684 1 d . U P C 1
Cl22 Cl 0.0871(8) 0.7387(4) 0.2964(8) 0.037(3) Uani 0.316 1 d . U P C 2
Cl23 Cl 0.0640(7) 0.8096(4) 0.1820(8) 0.036(2) Uani 0.316 1 d . U P C 2
Cl24 Cl 0.0717(7) 0.8384(4) 0.3370(8) 0.036(2) Uani 0.316 1 d . U P C 2
C81 C 0.1005(12) 0.4654(8) 0.2646(13) 0.040(3) Uani 1 1 d . U . . .
H81 H 0.1448 0.4697 0.2535 0.047 Uiso 0.7355 1 calc R . P D 3
H81A H 0.1451 0.4711 0.2577 0.047 Uiso 0.2644 1 calc R . P E 4
Cl25 Cl 0.0885(4) 0.4070(2) 0.3091(5) 0.0479(17) Uani 0.7355 1 d . U P F 3
Cl26 Cl 0.0610(5) 0.4684(4) 0.1846(5) 0.080(3) Uani 0.7355 1 d . U P F 3
Cl27 Cl 0.0779(5) 0.5074(2) 0.3325(4) 0.057(2) Uani 0.7355 1 d . U P F 3
Cl28 Cl 0.0848(9) 0.4648(7) 0.3520(9) 0.043(4) Uani 0.2644 1 d . U P F 4
Cl29 Cl 0.0768(8) 0.4203(6) 0.2042(7) 0.032(3) Uani 0.2644 1 d . U P F 4
Cl30 Cl 0.0536(10) 0.5219(7) 0.2225(11) 0.046(4) Uani 0.2644 1 d . U P F 4

loop_
_atom_site_aniso_label
_atom_site_aniso_U_11
_atom_site_aniso_U_22
_atom_site_aniso_U_33
_atom_site_aniso_U_23
_atom_site_aniso_U_13
_atom_site_aniso_U_12
Pt1 0.0179(4) 0.0161(3) 0.0439(5) -0.0062(2) 0.0034(3) 0.0011(3)
P1 0.025(2) 0.021(2) 0.052(3) -0.002(2) -0.001(2) -0.0001(18)
P2 0.030(2) 0.021(2) 0.037(3) -0.0067(19) 0.005(2) 0.0007(18)
Cl1 0.039(3) 0.019(2) 0.041(3) -0.0118(19) 0.014(2) -0.001(2)
Cl2 0.061(4) 0.012(2) 0.039(3) -0.0001(18) 0.015(2) 0.010(2)
N1 0.037(3) 0.013(2) 0.041(3) -0.002(3) 0.008(2) -0.001(3)
C1 0.055(5) 0.019(3) 0.029(5) 0.001(3) 0.012(4) -0.001(4)
C2 0.030(7) 0.046(9) 0.066(10) 0.018(7) -0.007(7) -0.010(6)
C3 0.061(11) 0.047(10) 0.14(2) 0.015(10) -0.054(13) -0.007(8)
C4 0.047(10) 0.057(11) 0.064(12) -0.013(9) -0.025(9) -0.001(8)
C5 0.062(10) 0.073(10) 0.084(13) 0.007(9) -0.029(9) 0.002(8)
C6 0.062(10) 0.073(10) 0.084(13) 0.007(9) -0.029(9) 0.002(8)
C7 0.049(11) 0.053(10) 0.082(16) 0.029(10) -0.024(10) -0.009(8)
C8 0.027(7) 0.043(10) 0.048(7) 0.011(6) -0.005(5) -0.005(6)
C9 0.038(9) 0.074(13) 0.044(8) -0.001(8) -0.006(7) -0.010(8)
C10 0.039(9) 0.040(10) 0.043(8) 0.006(7) -0.006(6) 0.004(7)
C11 0.042(9) 0.033(9) 0.051(9) 0.012(7) -0.011(7) 0.003(6)
C12 0.028(8) 0.042(9) 0.053(9) 0.011(7) -0.008(6) -0.004(7)
C13 0.028(7) 0.040(10) 0.049(9) 0.008(7) -0.014(6) -0.008(6)
C14 0.029(6) 0.012(7) 0.052(7) -0.004(5) 0.012(5) 0.001(5)
C15 0.027(7) 0.034(10) 0.059(9) 0.017(7) 0.011(6) 0.006(6)
C16 0.018(7) 0.020(7) 0.078(10) 0.001(7) 0.015(7) 0.002(6)
C17 0.025(7) 0.014(7) 0.057(9) -0.009(6) 0.013(6) -0.001(5)
C18 0.027(7) 0.014(7) 0.056(9) -0.007(6) 0.011(6) -0.004(5)
C19 0.024(7) 0.019(7) 0.051(8) -0.007(6) 0.006(6) 0.002(6)
C20 0.039(7) 0.040(10) 0.051(8) -0.016(7) -0.003(6) 0.006(6)
C21 0.054(10) 0.052(11) 0.058(10) -0.025(9) 0.011(7) -0.008(8)
C22 0.067(10) 0.047(12) 0.068(10) -0.013(9) 0.001(8) -0.020(8)
C23 0.057(10) 0.040(10) 0.053(10) 0.007(8) -0.010(7) -0.011(7)
C24 0.041(9) 0.049(11) 0.064(11) -0.001(9) -0.005(8) -0.004(8)
C25 0.045(8) 0.048(12) 0.064(11) -0.017(9) -0.002(7) 0.003(7)
Pt2 0.0206(5) 0.0160(4) 0.0221(4) -0.0067(2) 0.0043(3) -0.0010(3)
P3 0.0275(16) 0.0228(14) 0.0143(13) -0.0047(12) 0.0064(11) 0.0019(13)
P4 0.0275(16) 0.0228(14) 0.0143(13) -0.0047(12) 0.0064(11) 0.0019(13)
Cl3 0.038(3) 0.025(3) 0.043(3) -0.015(2) 0.012(2) -0.001(2)
Cl4 0.047(3) 0.021(2) 0.031(2) 0.0047(19) 0.012(2) 0.005(2)
N2 0.037(3) 0.013(2) 0.041(3) -0.002(3) 0.008(2) -0.001(3)
C26 0.055(5) 0.019(3) 0.029(5) 0.001(3) 0.012(4) -0.001(4)
C27 0.029(6) 0.027(7) 0.034(6) 0.002(5) 0.006(5) 0.005(5)
C28 0.041(8) 0.038(8) 0.036(7) 0.005(6) 0.006(6) 0.011(6)
C29 0.059(9) 0.045(11) 0.046(8) 0.005(7) -0.008(7) 0.013(7)
C30 0.052(9) 0.035(9) 0.049(9) -0.004(7) -0.012(7) 0.006(7)
C31 0.029(7) 0.043(9) 0.051(9) 0.004(7) -0.003(6) 0.006(6)
C32 0.024(6) 0.033(8) 0.029(7) -0.001(6) 0.006(5) 0.006(5)
C33 0.032(6) 0.022(7) 0.024(6) -0.002(5) 0.011(5) 0.000(5)
C34 0.036(7) 0.025(8) 0.043(8) -0.016(6) 0.002(6) 0.002(6)
C35 0.036(8) 0.033(9) 0.040(8) -0.013(7) 0.005(6) -0.002(7)
C36 0.030(8) 0.054(11) 0.029(7) -0.014(7) 0.008(6) -0.004(7)
C37 0.031(8) 0.065(13) 0.024(7) -0.002(7) 0.008(6) -0.009(7)
C38 0.031(8) 0.031(8) 0.023(6) -0.004(6) 0.008(5) -0.003(6)
C39 0.035(7) 0.024(7) 0.027(6) 0.002(5) 0.008(5) 0.013(5)
C40 0.033(7) 0.080(15) 0.025(7) 0.003(8) 0.010(5) 0.010(7)
C41 0.034(9) 0.081(14) 0.033(8) 0.015(9) 0.013(7) 0.020(9)
C42 0.046(9) 0.066(13) 0.028(8) 0.005(8) 0.011(6) 0.015(8)
C43 0.047(9) 0.048(12) 0.030(7) 0.003(7) 0.010(6) 0.015(7)
C44 0.039(8) 0.017(7) 0.027(6) 0.001(5) 0.007(5) 0.006(6)
C45 0.034(6) 0.033(7) 0.041(7) -0.015(6) 0.000(5) 0.002(5)
C46 0.043(8) 0.032(7) 0.039(9) -0.016(7) -0.011(7) 0.008(6)
C47 0.057(9) 0.026(7) 0.034(8) -0.005(6) -0.011(7) 0.001(6)
C48 0.053(10) 0.024(7) 0.035(8) 0.003(6) -0.005(7) 0.005(6)
C49 0.029(8) 0.048(9) 0.069(13) -0.018(9) -0.009(8) 0.009(7)
C50 0.026(7) 0.041(8) 0.054(9) -0.003(6) 0.006(6) 0.001(6)
Pt3 0.0176(4) 0.0163(4) 0.0248(4) -0.0080(2) -0.0014(3) 0.0004(3)
P5 0.0138(19) 0.026(2) 0.048(3) 0.008(2) 0.0026(18) 0.0009(17)
P6 0.0070(17) 0.034(3) 0.038(3) -0.021(2) 0.0049(16) -0.0052(16)
Cl5 0.037(3) 0.018(2) 0.024(2) -0.0111(17) 0.0058(18) -0.0026(18)
Cl6 0.034(3) 0.028(2) 0.0177(19) 0.0020(17) -0.0046(18) 0.003(2)
N3 0.037(3) 0.013(2) 0.041(3) -0.002(3) 0.008(2) -0.001(3)
C51 0.055(5) 0.019(3) 0.029(5) 0.001(3) 0.012(4) -0.001(4)
C52 0.019(5) 0.030(8) 0.037(7) 0.009(5) -0.002(5) 0.001(5)
C53 0.033(8) 0.045(10) 0.076(11) 0.036(9) -0.007(7) 0.001(7)
C54 0.038(8) 0.073(14) 0.066(10) 0.050(10) -0.012(7) -0.007(8)
C55 0.034(9) 0.081(14) 0.062(11) 0.043(11) -0.015(7) -0.006(8)
C56 0.019(7) 0.058(11) 0.040(9) 0.021(8) -0.005(6) -0.010(7)
C57 0.017(5) 0.026(7) 0.035(7) 0.009(6) -0.003(5) -0.002(5)
C58 0.016(6) 0.046(10) 0.037(6) 0.012(6) -0.005(5) -0.009(5)
C59 0.017(6) 0.051(11) 0.044(8) -0.008(7) -0.008(5) 0.002(6)
C60 0.025(8) 0.078(14) 0.046(9) -0.009(9) 0.002(7) -0.008(8)
C61 0.039(9) 0.068(13) 0.036(8) -0.003(8) 0.005(6) -0.015(8)
C62 0.044(9) 0.064(14) 0.033(8) 0.007(8) 0.003(6) -0.018(8)
C63 0.034(8) 0.054(11) 0.033(7) 0.016(7) -0.003(6) -0.011(7)
C64 0.018(6) 0.047(9) 0.038(6) -0.024(6) 0.003(5) 0.001(5)
C65 0.017(6) 0.071(13) 0.032(7) -0.018(7) 0.006(5) 0.002(6)
C66 0.018(8) 0.108(16) 0.038(8) -0.012(9) 0.011(6) 0.013(8)
C67 0.024(8) 0.095(14) 0.028(7) -0.025(8) -0.002(6) 0.002(8)
C68 0.026(8) 0.105(17) 0.033(8) -0.023(8) -0.006(6) 0.012(8)
C69 0.032(8) 0.069(12) 0.038(7) -0.018(7) -0.001(6) 0.011(7)
C70 0.025(7) 0.033(7) 0.074(10) -0.021(7) -0.012(6) -0.003(5)
C71 0.051(9) 0.025(7) 0.048(10) -0.004(6) -0.011(7) -0.007(6)
C72 0.056(9) 0.022(7) 0.037(8) -0.008(6) -0.009(7) -0.008(6)
C73 0.037(9) 0.026(7) 0.064(11) 0.010(7) -0.022(8) -0.020(6)
C74 0.040(9) 0.039(8) 0.14(2) -0.021(10) -0.049(11) -0.001(7)
C75 0.046(9) 0.024(7) 0.129(17) -0.006(8) -0.047(11) -0.005(6)
C76 0.035(7) 0.027(5) 0.035(5) -0.004(3) 0.004(4) 0.003(4)
Cl7 0.055(4) 0.030(3) 0.049(3) -0.005(2) -0.005(3) 0.007(2)
Cl8 0.105(6) 0.049(3) 0.049(4) 0.002(3) 0.015(4) -0.003(4)
Cl9 0.117(6) 0.048(3) 0.045(3) -0.019(3) -0.028(4) 0.000(4)
C77 0.040(8) 0.035(5) 0.043(5) -0.016(4) 0.007(4) 0.000(4)
Cl10 0.050(4) 0.055(3) 0.058(4) -0.020(3) -0.016(3) 0.009(3)
Cl11 0.117(8) 0.083(5) 0.077(5) 0.008(4) 0.023(5) -0.005(5)
Cl12 0.097(6) 0.084(5) 0.072(4) -0.057(4) -0.021(4) 0.023(4)
C78 0.036(10) 0.036(8) 0.035(7) 0.000(5) 0.001(6) -0.007(6)
Cl13 0.056(4) 0.027(2) 0.035(3) 0.008(2) -0.002(3) -0.006(2)
Cl14 0.057(3) 0.044(3) 0.028(2) -0.001(2) -0.002(2) 0.012(2)
Cl15 0.105(6) 0.022(2) 0.058(4) -0.019(2) 0.019(4) 0.005(3)
C79 0.032(9) 0.037(8) 0.053(8) -0.013(6) 0.000(6) 0.003(6)
Cl16 0.102(7) 0.216(11) 0.039(3) -0.035(5) -0.020(4) 0.023(7)
Cl17 0.064(5) 0.062(4) 0.133(7) 0.025(4) 0.011(4) 0.007(3)
Cl18 0.100(6) 0.088(5) 0.074(5) -0.013(4) -0.015(5) -0.027(5)
C80 0.035(7) 0.027(5) 0.035(5) -0.004(3) 0.004(4) 0.003(4)
Cl19 0.072(7) 0.208(13) 0.049(5) 0.078(7) -0.007(5) -0.002(8)
Cl20 0.039(4) 0.070(5) 0.114(7) -0.056(5) -0.002(4) 0.004(4)
Cl21 0.040(4) 0.024(3) 0.084(5) -0.002(3) 0.001(4) 0.007(3)
Cl22 0.067(10) 0.013(5) 0.030(6) 0.000(4) -0.001(6) -0.010(5)
Cl23 0.056(6) 0.019(4) 0.032(4) -0.010(3) -0.007(4) 0.005(4)
Cl24 0.056(6) 0.019(4) 0.032(4) -0.010(3) -0.007(4) 0.005(4)
C81 0.040(8) 0.035(5) 0.043(5) -0.016(4) 0.007(4) 0.000(4)
Cl25 0.058(5) 0.029(3) 0.057(4) 0.008(3) -0.003(3) -0.004(3)
Cl26 0.103(7) 0.104(7) 0.034(4) 0.000(4) -0.012(4) 0.001(6)
Cl27 0.101(6) 0.021(3) 0.049(4) -0.011(3) 0.032(4) -0.004(3)
Cl28 0.048(10) 0.051(9) 0.029(6) -0.015(6) -0.018(6) 0.004(7)
Cl29 0.049(9) 0.034(7) 0.011(5) -0.008(5) 0.008(5) -0.019(6)
Cl30 0.061(11) 0.039(8) 0.038(8) -0.021(6) -0.011(8) 0.014(7)

loop_
_atom_type_symbol
_atom_type_description
_atom_type_scat_dispersion_real
_atom_type_scat_dispersion_imag
_atom_type_scat_source
C C 0.0033 0.0016 'International Tables Vol C Tables 4.2.6.8 and 6.1.1.4'
H H 0.0000 0.0000 'International Tables Vol C Tables 4.2.6.8 and 6.1.1.4'
N N 0.0061 0.0033 'International Tables Vol C Tables 4.2.6.8 and 6.1.1.4'
P P 0.1023 0.0942 'International Tables Vol C Tables 4.2.6.8 and 6.1.1.4'
Cl Cl 0.1484 0.1585 'International Tables Vol C Tables 4.2.6.8 and 6.1.1.4'
Pt Pt -1.7033 8.3905 'International Tables Vol C Tables 4.2.6.8 and 6.1.1.4'

loop_
_geom_angle_atom_site_label_1
_geom_angle_atom_site_label_2
_geom_angle_atom_site_label_3
_geom_angle
P1 Pt1 Cl1 101.1(2)
P1 Pt1 Cl2 168.3(2)
P2 Pt1 P1 71.1(3)
P2 Pt1 Cl1 172.2(3)
P2 Pt1 Cl2 97.2(3)
Cl1 Pt1 Cl2 90.6(2)
Pt1 P1 P2 53.7(2)
N1 P1 Pt1 92.9(6)
N1 P1 P2 39.3(5)
N1 P1 C2 108.4(10)
N1 P1 C8 109.2(9)
C2 P1 Pt1 117.8(7)
C2 P1 P2 120.9(9)
C8 P1 Pt1 121.1(8)
C8 P1 P2 128.8(7)
C8 P1 C2 105.9(11)
Pt1 P2 P1 55.2(2)
N1 P2 Pt1 96.7(6)
N1 P2 P1 41.6(6)
N1 P2 C14 108.5(9)
N1 P2 C20 112.4(10)
C14 P2 Pt1 118.3(7)
C14 P2 P1 122.7(8)
C14 P2 C20 104.1(11)
C20 P2 Pt1 116.8(7)
C20 P2 P1 130.7(9)
P2 N1 P1 99.2(8)
C1 N1 P1 128.9(13)
C1 N1 P2 131.1(13)
N1 C1 H1A 109.5
N1 C1 H1B 109.5
N1 C1 H1C 109.5
H1A C1 H1B 109.5
H1A C1 H1C 109.5
H1B C1 H1C 109.5
P1 C2 H2 103.7
C3 C2 P1 113.0(17)
C3 C2 H2 103.7
C3 C2 C7 113(2)
C7 C2 P1 117.9(16)
C7 C2 H2 103.7
C2 C3 H3A 108.8
C2 C3 H3B 108.8
C2 C3 C4 114(2)
H3A C3 H3B 107.7
C4 C3 H3A 108.8
C4 C3 H3B 108.8
C3 C4 H4A 110.4
C3 C4 H4B 110.4
H4A C4 H4B 108.6
C5 C4 C3 107(2)
C5 C4 H4A 110.4
C5 C4 H4B 110.4
C4 C5 H5A 108.9
C4 C5 H5B 108.9
C4 C5 C6 113(2)
H5A C5 H5B 107.8
C6 C5 H5A 108.9
C6 C5 H5B 108.9
C5 C6 H6A 110.5
C5 C6 H6B 110.5
C5 C6 C7 106(2)
H6A C6 H6B 108.7
C7 C6 H6A 110.5
C7 C6 H6B 110.5
C2 C7 C6 112(2)
C2 C7 H7A 109.3
C2 C7 H7B 109.3
C6 C7 H7A 109.3
C6 C7 H7B 109.3
H7A C7 H7B 107.9
P1 C8 H8 108.3
C9 C8 P1 110.3(15)
C9 C8 H8 108.3
C9 C8 C13 109.3(19)
C13 C8 P1 112.1(15)
C13 C8 H8 108.3
C8 C9 H9A 109.5
C8 C9 H9B 109.5
H9A C9 H9B 108.1
C10 C9 C8 111(2)
C10 C9 H9A 109.5
C10 C9 H9B 109.5
C9 C10 H10A 109.4
C9 C10 H10B 109.4
C9 C10 C11 111(2)
H10A C10 H10B 108.0
C11 C10 H10A 109.4
C11 C10 H10B 109.4
C10 C11 H11A 110.1
C10 C11 H11B 110.1
C10 C11 C12 108.1(18)
H11A C11 H11B 108.4
C12 C11 H11A 110.1
C12 C11 H11B 110.1
C11 C12 H12A 109.1
C11 C12 H12B 109.1
H12A C12 H12B 107.8
C13 C12 C11 112.5(18)
C13 C12 H12A 109.1
C13 C12 H12B 109.1
C8 C13 H13A 109.6
C8 C13 H13B 109.6
C12 C13 C8 110.2(17)
C12 C13 H13A 109.6
C12 C13 H13B 109.6
H13A C13 H13B 108.1
P2 C14 H14 107.7
C15 C14 P2 111.5(16)
C15 C14 H14 107.7
C15 C14 C19 108.9(16)
C19 C14 P2 113.1(13)
C19 C14 H14 107.7
C14 C15 H15A 108.5
C14 C15 H15B 108.5
C14 C15 C16 115(2)
H15A C15 H15B 107.5
C16 C15 H15A 108.5
C16 C15 H15B 108.5
C15 C16 H16A 109.7
C15 C16 H16B 109.7
H16A C16 H16B 108.2
C17 C16 C15 109.9(16)
C17 C16 H16A 109.7
C17 C16 H16B 109.7
C16 C17 H17A 109.0
C16 C17 H17B 109.0
H17A C17 H17B 107.8
C18 C17 C16 112.8(16)
C18 C17 H17A 109.0
C18 C17 H17B 109.0
C17 C18 H18A 109.4
C17 C18 H18B 109.4
C17 C18 C19 111.1(18)
H18A C18 H18B 108.0
C19 C18 H18A 109.4
C19 C18 H18B 109.4
C14 C19 H19A 108.4
C14 C19 H19B 108.4
C18 C19 C14 115.6(16)
C18 C19 H19A 108.4
C18 C19 H19B 108.4
H19A C19 H19B 107.4
P2 C20 H20 105.9
C21 C20 P2 113.5(16)
C21 C20 H20 105.9
C25 C20 P2 113.2(18)
C25 C20 H20 105.9
C25 C20 C21 112(2)
C20 C21 H21A 110.4
C20 C21 H21B 110.4
C20 C21 C22 107(2)
H21A C21 H21B 108.6
C22 C21 H21A 110.4
C22 C21 H21B 110.4
C21 C22 H22A 110.1
C21 C22 H22B 110.1
H22A C22 H22B 108.4
C23 C22 C21 108(2)
C23 C22 H22A 110.1
C23 C22 H22B 110.1
C22 C23 H23A 110.1
C22 C23 H23B 110.1
C22 C23 C24 108(2)
H23A C23 H23B 108.4
C24 C23 H23A 110.1
C24 C23 H23B 110.1
C23 C24 H24A 108.9
C23 C24 H24B 108.9
C23 C24 C25 114(2)
H24A C24 H24B 107.7
C25 C24 H24A 108.9
C25 C24 H24B 108.9
C20 C25 C24 112(2)
C20 C25 H25A 109.3
C20 C25 H25B 109.3
C24 C25 H25A 109.3
C24 C25 H25B 109.3
H25A C25 H25B 108.0
P3 Pt2 Cl3 97.6(2)
P3 Pt2 Cl4 173.6(2)
P4 Pt2 P3 72.1(2)
P4 Pt2 Cl3 169.6(2)
P4 Pt2 Cl4 101.61(19)
Cl4 Pt2 Cl3 88.7(2)
Pt2 P3 P4 53.80(18)
N2 P3 Pt2 93.7(6)
N2 P3 P4 40.0(6)
N2 P3 C27 115.1(8)
N2 P3 C33 110.0(8)
C27 P3 Pt2 113.9(6)
C27 P3 P4 129.4(6)
C33 P3 Pt2 120.3(7)
C33 P3 P4 124.7(6)
C33 P3 C27 104.1(8)
Pt2 P4 P3 54.14(18)
N2 P4 Pt2 93.6(5)
N2 P4 P3 39.6(5)
N2 P4 C39 108.3(8)
N2 P4 C45 106.2(9)
C39 P4 Pt2 119.8(7)
C39 P4 P3 127.0(7)
C39 P4 C45 109.7(9)
C45 P4 Pt2 116.8(6)
C45 P4 P3 118.6(7)
P3 N2 P4 100.5(7)
C26 N2 P3 127.7(14)
C26 N2 P4 131.5(13)
N2 C26 H26A 109.5
N2 C26 H26B 109.5
N2 C26 H26C 109.5
H26A C26 H26B 109.5
H26A C26 H26C 109.5
H26B C26 H26C 109.5
P3 C27 H27 106.5
C28 C27 P3 114.1(13)
C28 C27 H27 106.5
C28 C27 C32 111.0(14)
C32 C27 P3 111.8(12)
C32 C27 H27 106.5
C27 C28 H28A 110.3
C27 C28 H28B 110.3
H28A C28 H28B 108.6
C29 C28 C27 107.0(16)
C29 C28 H28A 110.3
C29 C28 H28B 110.3
C28 C29 H29A 108.6
C28 C29 H29B 108.6
H29A C29 H29B 107.6
C30 C29 C28 114.7(18)
C30 C29 H29A 108.6
C30 C29 H29B 108.6
C29 C30 H30A 109.3
C29 C30 H30B 109.3
C29 C30 C31 111.6(18)
H30A C30 H30B 108.0
C31 C30 H30A 109.3
C31 C30 H30B 109.3
C30 C31 H31A 109.7
C30 C31 H31B 109.7
C30 C31 C32 109.7(16)
H31A C31 H31B 108.2
C32 C31 H31A 109.7
C32 C31 H31B 109.7
C27 C32 C31 109.3(15)
C27 C32 H32A 109.8
C27 C32 H32B 109.8
C31 C32 H32A 109.8
C31 C32 H32B 109.8
H32A C32 H32B 108.3
P3 C33 H33 109.3
C34 C33 P3 108.9(12)
C34 C33 H33 109.3
C38 C33 P3 109.3(12)
C38 C33 H33 109.3
C38 C33 C34 110.7(15)
C33 C34 H34A 110.0
C33 C34 H34B 110.0
H34A C34 H34B 108.4
C35 C34 C33 108.3(17)
C35 C34 H34A 110.0
C35 C34 H34B 110.0
C34 C35 H35A 108.8
C34 C35 H35B 108.8
C34 C35 C36 113.8(17)
H35A C35 H35B 107.7
C36 C35 H35A 108.8
C36 C35 H35B 108.8
C35 C36 H36A 109.6
C35 C36 H36B 109.6
C35 C36 C37 110.2(18)
H36A C36 H36B 108.1
C37 C36 H36A 109.6
C37 C36 H36B 109.6
C36 C37 H37A 109.2
C36 C37 H37B 109.2
C36 C37 C38 111.9(17)
H37A C37 H37B 107.9
C38 C37 H37A 109.2
C38 C37 H37B 109.2
C33 C38 C37 105.1(15)
C33 C38 H38A 110.7
C33 C38 H38B 110.7
C37 C38 H38A 110.7
C37 C38 H38B 110.7
H38A C38 H38B 108.8
P4 C39 H39 107.8
C40 C39 P4 112.0(13)
C40 C39 H39 107.8
C40 C39 C44 110.7(17)
C44 C39 P4 110.6(12)
C44 C39 H39 107.8
C39 C40 H40A 108.4
C39 C40 H40B 108.4
C39 C40 C41 115.5(18)
H40A C40 H40B 107.5
C41 C40 H40A 108.4
C41 C40 H40B 108.4
C40 C41 H41A 109.9
C40 C41 H41B 109.9
H41A C41 H41B 108.3
C42 C41 C40 109.1(18)
C42 C41 H41A 109.9
C42 C41 H41B 109.9
C41 C42 H42A 108.8
C41 C42 H42B 108.8
C41 C42 C43 114(2)
H42A C42 H42B 107.7
C43 C42 H42A 108.8
C43 C42 H42B 108.8
C42 C43 H43A 109.4
C42 C43 H43B 109.4
H43A C43 H43B 108.0
C44 C43 C42 111.0(18)
C44 C43 H43A 109.4
C44 C43 H43B 109.4
C39 C44 H44A 108.6
C39 C44 H44B 108.6
C43 C44 C39 114.7(16)
C43 C44 H44A 108.6
C43 C44 H44B 108.6
H44A C44 H44B 107.6
P4 C45 H45 106.3
C46 C45 P4 113.7(13)
C46 C45 H45 106.3
C50 C45 P4 111.3(13)
C50 C45 H45 106.3
C50 C45 C46 112.4(16)
C45 C46 H46A 110.3
C45 C46 H46B 110.3
C45 C46 C47 107.3(15)
H46A C46 H46B 108.5
C47 C46 H46A 110.3
C47 C46 H46B 110.3
C46 C47 H47A 108.5
C46 C47 H47B 108.5
H47A C47 H47B 107.5
C48 C47 C46 115.1(17)
C48 C47 H47A 108.5
C48 C47 H47B 108.5
C47 C48 H48A 110.4
C47 C48 H48B 110.4
C47 C48 C49 106.5(17)
H48A C48 H48B 108.6
C49 C48 H48A 110.4
C49 C48 H48B 110.4
C48 C49 H49A 108.9
C48 C49 H49B 108.9
C48 C49 C50 113.2(18)
H49A C49 H49B 107.8
C50 C49 H49A 108.9
C50 C49 H49B 108.9
C45 C50 C49 107.5(17)
C45 C50 H50A 110.2
C45 C50 H50B 110.2
C49 C50 H50A 110.2
C49 C50 H50B 110.2
H50A C50 H50B 108.5
P5 Pt3 Cl5 96.7(2)
P5 Pt3 Cl6 173.7(2)
P6 Pt3 P5 72.5(3)
P6 Pt3 Cl5 169.1(2)
P6 Pt3 Cl6 101.3(2)
Cl5 Pt3 Cl6 89.44(18)
Pt3 P5 P6 53.7(2)
N3 P5 Pt3 92.5(6)
N3 P5 P6 39.0(5)
N3 P5 C52 116.3(8)
N3 P5 C58 109.1(9)
C52 P5 Pt3 117.3(6)
C52 P5 P6 132.8(7)
C58 P5 Pt3 118.1(7)
C58 P5 P6 121.5(7)
C58 P5 C52 103.7(9)
Pt3 P6 P5 53.87(19)
N3 P6 Pt3 93.3(5)
N3 P6 P5 39.5(5)
N3 P6 C64 108.5(9)
N3 P6 C70 106.4(9)
C64 P6 Pt3 118.6(7)
C64 P6 P5 126.6(7)
C70 P6 Pt3 118.7(6)
C70 P6 P5 119.7(8)
C70 P6 C64 109.1(10)
P6 N3 P5 101.5(8)
C51 N3 P5 126.0(10)
C51 N3 P6 132.3(11)
N3 C51 H51A 109.5
N3 C51 H51B 109.5
N3 C51 H51C 109.5
H51A C51 H51B 109.5
H51A C51 H51C 109.5
H51B C51 H51C 109.5
P5 C52 H52 107.1
C53 C52 P5 114.0(12)
C53 C52 H52 107.1
C57 C52 P5 112.7(12)
C57 C52 H52 107.1
C57 C52 C53 108.4(14)
C52 C53 H53A 109.8
C52 C53 H53B 109.8
H53A C53 H53B 108.3
C54 C53 C52 109.3(16)
C54 C53 H53A 109.8
C54 C53 H53B 109.8
C53 C54 H54A 109.4
C53 C54 H54B 109.4
C53 C54 C55 111.1(19)
H54A C54 H54B 108.0
C55 C54 H54A 109.4
C55 C54 H54B 109.4
C54 C55 H55A 108.8
C54 C55 H55B 108.8
H55A C55 H55B 107.7
C56 C55 C54 113.6(19)
C56 C55 H55A 108.8
C56 C55 H55B 108.8
C55 C56 H56A 109.7
C55 C56 H56B 109.7
C55 C56 C57 110.0(17)
H56A C56 H56B 108.2
C57 C56 H56A 109.7
C57 C56 H56B 109.7
C52 C57 C56 109.8(15)
C52 C57 H57A 109.7
C52 C57 H57B 109.7
C56 C57 H57A 109.7
C56 C57 H57B 109.7
H57A C57 H57B 108.2
P5 C58 H58 107.9
C59 C58 P5 112.7(14)
C59 C58 H58 107.9
C59 C58 C63 110.7(17)
C63 C58 P5 109.5(13)
C63 C58 H58 107.9
C58 C59 H59A 109.6
C58 C59 H59B 109.6
H59A C59 H59B 108.2
C60 C59 C58 110.1(18)
C60 C59 H59A 109.6
C60 C59 H59B 109.6
C59 C60 H60A 109.3
C59 C60 H60B 109.3
C59 C60 C61 112(2)
H60A C60 H60B 107.9
C61 C60 H60A 109.3
C61 C60 H60B 109.3
C60 C61 H61A 110.1
C60 C61 H61B 110.1
H61A C61 H61B 108.4
C62 C61 C60 108(2)
C62 C61 H61A 110.1
C62 C61 H61B 110.1
C61 C62 H62A 109.4
C61 C62 H62B 109.4
C61 C62 C63 111.2(18)
H62A C62 H62B 108.0
C63 C62 H62A 109.4
C63 C62 H62B 109.4
C58 C63 H63A 110.4
C58 C63 H63B 110.4
C62 C63 C58 106.8(17)
C62 C63 H63A 110.4
C62 C63 H63B 110.4
H63A C63 H63B 108.6
P6 C64 H64 107.4
C65 C64 P6 111.7(13)
C65 C64 H64 107.4
C65 C64 C69 110.6(18)
C69 C64 P6 112.2(14)
C69 C64 H64 107.4
C64 C65 H65A 108.7
C64 C65 H65B 108.7
C64 C65 C66 114.3(16)
H65A C65 H65B 107.6
C66 C65 H65A 108.7
C66 C65 H65B 108.7
C65 C66 H66A 109.7
C65 C66 H66B 109.7
H66A C66 H66B 108.2
C67 C66 C65 110.0(19)
C67 C66 H66A 109.7
C67 C66 H66B 109.7
C66 C67 H67A 109.1
C66 C67 H67B 109.1
C66 C67 C68 113(2)
H67A C67 H67B 107.8
C68 C67 H67A 109.1
C68 C67 H67B 109.1
C67 C68 H68A 109.1
C67 C68 H68B 109.1
C67 C68 C69 112.6(18)
H68A C68 H68B 107.8
C69 C68 H68A 109.1
C69 C68 H68B 109.1
C64 C69 C68 114.4(19)
C64 C69 H69A 108.7
C64 C69 H69B 108.7
C68 C69 H69A 108.7
C68 C69 H69B 108.7
H69A C69 H69B 107.6
P6 C70 H70 104.8
C71 C70 P6 114.3(13)
C71 C70 H70 104.8
C75 C70 P6 113.1(14)
C75 C70 H70 104.8
C75 C70 C71 113.7(18)
C70 C71 H71A 110.3
C70 C71 H71B 110.3
C70 C71 C72 106.9(16)
H71A C71 H71B 108.6
C72 C71 H71A 110.3
C72 C71 H71B 110.3
C71 C72 H72A 109.0
C71 C72 H72B 109.0
H72A C72 H72B 107.8
C73 C72 C71 112.9(15)
C73 C72 H72A 109.0
C73 C72 H72B 109.0
C72 C73 H73A 109.4
C72 C73 H73B 109.4
H73A C73 H73B 108.0
C74 C73 C72 111.1(17)
C74 C73 H73A 109.4
C74 C73 H73B 109.4
C73 C74 H74A 109.6
C73 C74 H74B 109.6
C73 C74 C75 110.2(19)
H74A C74 H74B 108.1
C75 C74 H74A 109.6
C75 C74 H74B 109.6
C70 C75 C74 111.5(19)
C70 C75 H75A 109.3
C70 C75 H75B 109.3
C74 C75 H75A 109.3
C74 C75 H75B 109.3
H75A C75 H75B 108.0
Cl7 C76 H76 108.0
Cl7 C76 Cl8 111.0(12)
Cl8 C76 H76 108.0
Cl9 C76 H76 108.0
Cl9 C76 Cl7 111.0(13)
Cl9 C76 Cl8 110.8(12)
Cl10 C77 H77 108.4
Cl10 C77 Cl11 107.1(12)
Cl11 C77 H77 108.4
Cl12 C77 H77 108.4
Cl12 C77 Cl10 114.8(15)
Cl12 C77 Cl11 109.7(13)
Cl13 C78 H78 108.5
Cl14 C78 H78 108.5
Cl14 C78 Cl13 110.9(12)
Cl15 C78 H78 108.5
Cl15 C78 Cl13 108.4(12)
Cl15 C78 Cl14 111.8(13)
Cl16 C79 H79 107.6
Cl16 C79 Cl17 115.4(14)
Cl16 C79 Cl18 108.1(15)
Cl17 C79 H79 107.6
Cl17 C79 Cl18 110.4(13)
Cl18 C79 H79 107.6
Cl19 C80 H80 110.8
Cl19 C80 Cl20 106.3(13)
Cl19 C80 Cl21 112.3(13)
Cl20 C80 H80 110.8
Cl21 C80 H80 110.8
Cl21 C80 Cl20 105.6(12)
Cl22 C80 H80A 107.4
Cl22 C80 Cl24 100.5(12)
Cl23 C80 H80A 107.4
Cl23 C80 Cl22 119.2(15)
Cl23 C80 Cl24 114.2(13)
Cl24 C80 H80A 107.4
Cl25 C81 H81 109.4
Cl26 C81 H81 109.4
Cl26 C81 Cl25 109.8(14)
Cl26 C81 Cl27 114.0(15)
Cl27 C81 H81 109.4
Cl27 C81 Cl25 104.6(13)
Cl28 C81 H81A 109.4
Cl28 C81 Cl29 122.2(18)
Cl28 C81 Cl30 105.1(15)
Cl29 C81 H81A 109.4
Cl29 C81 Cl30 100.3(14)
Cl30 C81 H81A 109.4

loop_
_geom_bond_atom_site_label_1
_geom_bond_atom_site_label_2
_geom_bond_distance
Pt1 P1 2.252(6)
Pt1 P2 2.210(6)
Pt1 Cl1 2.359(5)
Pt1 Cl2 2.376(6)
P1 P2 2.594(12)
P1 N1 1.743(17)
P1 C2 1.84(2)
P1 C8 1.83(2)
P2 N1 1.664(17)
P2 C14 1.82(2)
P2 C20 1.85(2)
N1 C1 1.43(2)
C1 H1A 0.9800
C1 H1B 0.9800
C1 H1C 0.9800
C2 H2 1.0000
C2 C3 1.45(3)
C2 C7 1.52(3)
C3 H3A 0.9900
C3 H3B 0.9900
C3 C4 1.56(3)
C4 H4A 0.9900
C4 H4B 0.9900
C4 C5 1.50(4)
C5 H5A 0.9900
C5 H5B 0.9900
C5 C6 1.54(4)
C6 H6A 0.9900
C6 H6B 0.9900
C6 C7 1.58(3)
C7 H7A 0.9900
C7 H7B 0.9900
C8 H8 1.0000
C8 C9 1.53(3)
C8 C13 1.57(3)
C9 H9A 0.9900
C9 H9B 0.9900
C9 C10 1.49(3)
C10 H10A 0.9900
C10 H10B 0.9900
C10 C11 1.51(3)
C11 H11A 0.9900
C11 H11B 0.9900
C11 C12 1.55(3)
C12 H12A 0.9900
C12 H12B 0.9900
C12 C13 1.47(3)
C13 H13A 0.9900
C13 H13B 0.9900
C14 H14 1.0000
C14 C15 1.47(3)
C14 C19 1.53(3)
C15 H15A 0.9900
C15 H15B 0.9900
C15 C16 1.57(3)
C16 H16A 0.9900
C16 H16B 0.9900
C16 C17 1.53(3)
C17 H17A 0.9900
C17 H17B 0.9900
C17 C18 1.51(3)
C18 H18A 0.9900
C18 H18B 0.9900
C18 C19 1.53(3)
C19 H19A 0.9900
C19 H19B 0.9900
C20 H20 1.0000
C20 C21 1.50(3)
C20 C25 1.45(3)
C21 H21A 0.9900
C21 H21B 0.9900
C21 C22 1.62(3)
C22 H22A 0.9900
C22 H22B 0.9900
C22 C23 1.46(4)
C23 H23A 0.9900
C23 H23B 0.9900
C23 C24 1.51(3)
C24 H24A 0.9900
C24 H24B 0.9900
C24 C25 1.51(3)
C25 H25A 0.9900
C25 H25B 0.9900
Pt2 P3 2.230(6)
Pt2 P4 2.220(5)
Pt2 Cl3 2.360(6)
Pt2 Cl4 2.356(6)
P3 P4 2.617(8)
P3 N2 1.695(17)
P3 C27 1.870(19)
P3 C33 1.843(18)
P4 N2 1.710(18)
P4 C39 1.806(18)
P4 C45 1.849(19)
N2 C26 1.46(2)
C26 H26A 0.9800
C26 H26B 0.9800
C26 H26C 0.9800
C27 H27 1.0000
C27 C28 1.54(2)
C27 C32 1.55(2)
C28 H28A 0.9900
C28 H28B 0.9900
C28 C29 1.53(3)
C29 H29A 0.9900
C29 H29B 0.9900
C29 C30 1.47(3)
C30 H30A 0.9900
C30 H30B 0.9900
C30 C31 1.55(3)
C31 H31A 0.9900
C31 H31B 0.9900
C31 C32 1.57(3)
C32 H32A 0.9900
C32 H32B 0.9900
C33 H33 1.0000
C33 C34 1.61(3)
C33 C38 1.54(2)
C34 H34A 0.9900
C34 H34B 0.9900
C34 C35 1.47(3)
C35 H35A 0.9900
C35 H35B 0.9900
C35 C36 1.51(3)
C36 H36A 0.9900
C36 H36B 0.9900
C36 C37 1.52(3)
C37 H37A 0.9900
C37 H37B 0.9900
C37 C38 1.55(3)
C38 H38A 0.9900
C38 H38B 0.9900
C39 H39 1.0000
C39 C40 1.47(3)
C39 C44 1.55(2)
C40 H40A 0.9900
C40 H40B 0.9900
C40 C41 1.56(3)
C41 H41A 0.9900
C41 H41B 0.9900
C41 C42 1.53(3)
C42 H42A 0.9900
C42 H42B 0.9900
C42 C43 1.54(3)
C43 H43A 0.9900
C43 H43B 0.9900
C43 C44 1.50(3)
C44 H44A 0.9900
C44 H44B 0.9900
C45 H45 1.0000
C45 C46 1.55(2)
C45 C50 1.48(3)
C46 H46A 0.9900
C46 H46B 0.9900
C46 C47 1.55(3)
C47 H47A 0.9900
C47 H47B 0.9900
C47 C48 1.44(3)
C48 H48A 0.9900
C48 H48B 0.9900
C48 C49 1.56(3)
C49 H49A 0.9900
C49 H49B 0.9900
C49 C50 1.57(3)
C50 H50A 0.9900
C50 H50B 0.9900
Pt3 P5 2.242(6)
Pt3 P6 2.236(6)
Pt3 Cl5 2.363(5)
Pt3 Cl6 2.369(5)
P5 P6 2.647(11)
P5 N3 1.720(15)
P5 C52 1.831(18)
P5 C58 1.82(2)
P6 N3 1.700(15)
P6 C64 1.830(19)
P6 C70 1.823(18)
N3 C51 1.46(2)
C51 H51A 0.9800
C51 H51B 0.9800
C51 H51C 0.9800
C52 H52 1.0000
C52 C53 1.59(2)
C52 C57 1.53(2)
C53 H53A 0.9900
C53 H53B 0.9900
C53 C54 1.51(3)
C54 H54A 0.9900
C54 H54B 0.9900
C54 C55 1.53(3)
C55 H55A 0.9900
C55 H55B 0.9900
C55 C56 1.50(3)
C56 H56A 0.9900
C56 H56B 0.9900
C56 C57 1.56(3)
C57 H57A 0.9900
C57 H57B 0.9900
C58 H58 1.0000
C58 C59 1.55(2)
C58 C63 1.57(3)
C59 H59A 0.9900
C59 H59B 0.9900
C59 C60 1.50(3)
C60 H60A 0.9900
C60 H60B 0.9900
C60 C61 1.52(3)
C61 H61A 0.9900
C61 H61B 0.9900
C61 C62 1.51(3)
C62 H62A 0.9900
C62 H62B 0.9900
C62 C63 1.53(3)
C63 H63A 0.9900
C63 H63B 0.9900
C64 H64 1.0000
C64 C65 1.48(3)
C64 C69 1.51(3)
C65 H65A 0.9900
C65 H65B 0.9900
C65 C66 1.57(3)
C66 H66A 0.9900
C66 H66B 0.9900
C66 C67 1.48(3)
C67 H67A 0.9900
C67 H67B 0.9900
C67 C68 1.51(3)
C68 H68A 0.9900
C68 H68B 0.9900
C68 C69 1.52(3)
C69 H69A 0.9900
C69 H69B 0.9900
C70 H70 1.0000
C70 C71 1.53(2)
C70 C75 1.45(3)
C71 H71A 0.9900
C71 H71B 0.9900
C71 C72 1.54(3)
C72 H72A 0.9900
C72 H72B 0.9900
C72 C73 1.51(3)
C73 H73A 0.9900
C73 H73B 0.9900
C73 C74 1.50(3)
C74 H74A 0.9900
C74 H74B 0.9900
C74 C75 1.56(3)
C75 H75A 0.9900
C75 H75B 0.9900
C76 H76 1.0000
C76 Cl7 1.73(2)
C76 Cl8 1.75(2)
C76 Cl9 1.72(2)
C77 H77 1.0000
C77 Cl10 1.71(2)
C77 Cl11 1.80(3)
C77 Cl12 1.69(2)
C78 H78 1.0000
C78 Cl13 1.80(2)
C78 Cl14 1.76(2)
C78 Cl15 1.72(2)
C79 H79 1.0000
C79 Cl16 1.68(2)
C79 Cl17 1.71(3)
C79 Cl18 1.78(2)
C80 H80 1.0000
C80 H80A 1.0000
C80 Cl19 1.67(2)
C80 Cl20 1.82(2)
C80 Cl21 1.77(2)
C80 Cl22 1.83(2)
C80 Cl23 1.50(3)
C80 Cl24 1.92(2)
C81 H81 1.0000
C81 H81A 1.0000
C81 Cl25 1.82(3)
C81 Cl26 1.67(3)
C81 Cl27 1.75(2)
C81 Cl28 1.59(3)
C81 Cl29 1.73(3)
C81 Cl30 2.02(3)

loop_
_geom_torsion_atom_site_label_1
_geom_torsion_atom_site_label_2
_geom_torsion_atom_site_label_3
_geom_torsion_atom_site_label_4
_geom_torsion
Pt1 P1 N1 P2 -3.9(7)
Pt1 P1 N1 C1 -174.2(16)
Pt1 P1 C2 C3 -41(3)
Pt1 P1 C2 C7 -175.3(18)
Pt1 P1 C8 C9 65.3(18)
Pt1 P1 C8 C13 -56.8(18)
Pt1 P2 N1 P1 4.0(7)
Pt1 P2 N1 C1 173.9(17)
Pt1 P2 C14 C15 -45.0(16)
Pt1 P2 C14 C19 78.1(16)
Pt1 P2 C20 C21 -179.5(16)
Pt1 P2 C20 C25 52(2)
P1 P2 N1 C1 170(2)
P1 P2 C14 C15 19.9(16)
P1 P2 C14 C19 143.0(12)
P1 P2 C20 C21 114.6(18)
P1 P2 C20 C25 -14(2)
P1 C2 C3 C4 169(2)
P1 C2 C7 C6 -172(2)
P1 C8 C9 C10 179.6(16)
P1 C8 C13 C12 178.0(15)
P2 P1 N1 C1 -170(2)
P2 P1 C2 C3 -103(2)
P2 P1 C2 C7 122(2)
P2 P1 C8 C9 131.6(14)
P2 P1 C8 C13 9(2)
P2 C14 C15 C16 178.7(14)
P2 C14 C19 C18 -176.6(14)
P2 C20 C21 C22 171.0(17)
P2 C20 C25 C24 -174.9(17)
N1 P1 C2 C3 -144(2)
N1 P1 C2 C7 81(2)
N1 P1 C8 C9 171.1(15)
N1 P1 C8 C13 49.0(18)
N1 P2 C14 C15 63.5(15)
N1 P2 C14 C19 -173.3(14)
N1 P2 C20 C21 70(2)
N1 P2 C20 C25 -58.7(19)
C2 P1 N1 P2 116.6(10)
C2 P1 N1 C1 -53.6(19)
C2 P1 C8 C9 -72.3(19)
C2 P1 C8 C13 165.6(16)
C2 C3 C4 C5 56(3)
C3 C2 C7 C6 54(3)
C3 C4 C5 C6 -61(3)
C4 C5 C6 C7 61(3)
C5 C6 C7 C2 -55(3)
C7 C2 C3 C4 -54(4)
C8 P1 N1 P2 -128.4(9)
C8 P1 N1 C1 61.4(19)
C8 P1 C2 C3 99(2)
C8 P1 C2 C7 -36(2)
C8 C9 C10 C11 60(3)
C9 C8 C13 C12 55(2)
C9 C10 C11 C12 -59(2)
C10 C11 C12 C13 59(2)
C11 C12 C13 C8 -57(2)
C13 C8 C9 C10 -57(3)
C14 P2 N1 P1 -118.8(9)
C14 P2 N1 C1 51(2)
C14 P2 C20 C21 -47(2)
C14 P2 C20 C25 -175.9(17)
C14 C15 C16 C17 -55(2)
C15 C14 C19 C18 -52(2)
C15 C16 C17 C18 52(2)
C16 C17 C18 C19 -52(2)
C17 C18 C19 C14 52(2)
C19 C14 C15 C16 53(2)
C20 P2 N1 P1 126.7(10)
C20 P2 N1 C1 -63(2)
C20 P2 C14 C15 -176.6(15)
C20 P2 C14 C19 -53.4(16)
C20 C21 C22 C23 63(3)
C21 C20 C25 C24 55(3)
C21 C22 C23 C24 -61(3)
C22 C23 C24 C25 58(3)
C23 C24 C25 C20 -53(3)
C25 C20 C21 C22 -59(3)
Pt2 P3 N2 P4 3.5(7)
Pt2 P3 N2 C26 177.8(15)
Pt2 P3 C27 C28 -179.4(11)
Pt2 P3 C27 C32 53.5(13)
Pt2 P3 C33 C34 -50.7(14)
Pt2 P3 C33 C38 70.3(14)
Pt2 P4 N2 P3 -3.6(7)
Pt2 P4 N2 C26 -177.5(16)
Pt2 P4 C39 C40 -52.2(17)
Pt2 P4 C39 C44 71.9(15)
Pt2 P4 C45 C46 -172.8(12)
Pt2 P4 C45 C50 -44.7(15)
P3 P4 N2 C26 -174(2)
P3 P4 C39 C40 13.4(19)
P3 P4 C39 C44 137.5(12)
P3 P4 C45 C46 125.4(13)
P3 P4 C45 C50 -106.5(13)
P3 C27 C28 C29 173.5(13)
P3 C27 C32 C31 -171.1(12)
P3 C33 C34 C35 179.7(13)
P3 C33 C38 C37 179.2(14)
P4 P3 N2 C26 174(2)
P4 P3 C27 C28 118.7(12)
P4 P3 C27 C32 -8.3(16)
P4 P3 C33 C34 14.0(15)
P4 P3 C33 C38 135.1(11)
P4 C39 C40 C41 175.7(17)
P4 C39 C44 C43 -175.9(16)
P4 C45 C46 C47 -175.4(13)
P4 C45 C50 C49 173.7(14)
N2 P3 C27 C28 74.0(15)
N2 P3 C27 C32 -53.1(15)
N2 P3 C33 C34 56.3(14)
N2 P3 C33 C38 177.4(13)
N2 P4 C39 C40 53.2(18)
N2 P4 C39 C44 177.3(13)
N2 P4 C45 C46 84.5(16)
N2 P4 C45 C50 -147.4(13)
C27 P3 N2 P4 122.2(9)
C27 P3 N2 C26 -63.5(18)
C27 P3 C33 C34 -179.9(12)
C27 P3 C33 C38 -58.8(15)
C27 C28 C29 C30 58(2)
C28 C27 C32 C31 60(2)
C28 C29 C30 C31 -57(2)
C29 C30 C31 C32 54(2)
C30 C31 C32 C27 -55(2)
C32 C27 C28 C29 -59(2)
C33 P3 N2 P4 -120.6(9)
C33 P3 N2 C26 53.7(18)
C33 P3 C27 C28 -46.5(15)
C33 P3 C27 C32 -173.5(12)
C33 C34 C35 C36 -55(2)
C34 C33 C38 C37 -61(2)
C34 C35 C36 C37 56(3)
C35 C36 C37 C38 -58(2)
C36 C37 C38 C33 61(2)
C38 C33 C34 C35 60(2)
C39 P4 N2 P3 -126.6(9)
C39 P4 N2 C26 59.4(19)
C39 P4 C45 C46 -32.2(17)
C39 P4 C45 C50 95.9(14)
C39 C40 C41 C42 -53(3)
C40 C39 C44 C43 -51(2)
C40 C41 C42 C43 52(3)
C41 C42 C43 C44 -52(3)
C42 C43 C44 C39 51(3)
C44 C39 C40 C41 52(3)
C45 P4 N2 P3 115.7(9)
C45 P4 N2 C26 -58.3(18)
C45 P4 C39 C40 168.7(16)
C45 P4 C39 C44 -67.3(16)
C45 C46 C47 C48 -59(2)
C46 C45 C50 C49 -57(2)
C46 C47 C48 C49 59(2)
C47 C48 C49 C50 -58(3)
C48 C49 C50 C45 58(2)
C50 C45 C46 C47 57(2)
Pt3 P5 N3 P6 4.1(7)
Pt3 P5 N3 C51 178.7(14)
Pt3 P5 C52 C53 179.9(13)
Pt3 P5 C52 C57 55.7(14)
Pt3 P5 C58 C59 -44.7(17)
Pt3 P5 C58 C63 79.0(14)
Pt3 P6 N3 P5 -4.1(7)
Pt3 P6 N3 C51 -178.2(16)
Pt3 P6 C64 C65 -55.0(18)
Pt3 P6 C64 C69 69.8(16)
Pt3 P6 C70 C71 172.3(13)
Pt3 P6 C70 C75 -55(2)
P5 P6 N3 C51 -174(2)
P5 P6 C64 C65 9(2)
P5 P6 C64 C69 134.3(13)
P5 P6 C70 C71 109.8(16)
P5 P6 C70 C75 -117.9(18)
P5 C52 C53 C54 173.1(16)
P5 C52 C57 C56 -172.3(13)
P5 C58 C59 C60 179.4(17)
P5 C58 C63 C62 177.6(15)
P6 P5 N3 C51 174.6(19)
P6 P5 C52 C53 115.4(14)
P6 P5 C52 C57 -8.7(16)
P6 P5 C58 C59 17.9(19)
P6 P5 C58 C63 141.6(12)
P6 C64 C65 C66 177.2(18)
P6 C64 C69 C68 -175.0(16)
P6 C70 C71 C72 -171.3(15)
P6 C70 C75 C74 169.9(19)
N3 P5 C52 C53 71.8(17)
N3 P5 C52 C57 -52.4(14)
N3 P5 C58 C59 59.1(17)
N3 P5 C58 C63 -177.2(13)
N3 P6 C64 C65 49.5(18)
N3 P6 C64 C69 174.4(14)
N3 P6 C70 C71 69.1(18)
N3 P6 C70 C75 -158.6(18)
C52 P5 N3 P6 126.4(9)
C52 P5 N3 C51 -59.1(17)
C52 P5 C58 C59 -176.4(15)
C52 P5 C58 C63 -52.7(16)
C52 C53 C54 C55 57(3)
C53 C52 C57 C56 60.5(19)
C53 C54 C55 C56 -55(3)
C54 C55 C56 C57 55(3)
C55 C56 C57 C52 -58(2)
C57 C52 C53 C54 -61(2)
C58 P5 N3 P6 -116.9(9)
C58 P5 N3 C51 57.7(17)
C58 P5 C52 C53 -47.9(17)
C58 P5 C52 C57 -172.1(13)
C58 C59 C60 C61 -57(3)
C59 C58 C63 C62 -58(2)
C59 C60 C61 C62 60(3)
C60 C61 C62 C63 -63(3)
C61 C62 C63 C58 62(2)
C63 C58 C59 C60 56(2)
C64 P6 N3 P5 -125.7(9)
C64 P6 N3 C51 60.2(18)
C64 P6 C70 C71 -48(2)
C64 P6 C70 C75 85(2)
C64 C65 C66 C67 -54(3)
C65 C64 C69 C68 -50(2)
C65 C66 C67 C68 53(3)
C66 C67 C68 C69 -53(3)
C67 C68 C69 C64 50(3)
C69 C64 C65 C66 52(3)
C70 P6 N3 P5 117.1(9)
C70 P6 N3 C51 -57.0(18)
C70 P6 C64 C65 164.9(16)
C70 P6 C64 C69 -70.2(17)
C70 C71 C72 C73 -56(2)
C71 C70 C75 C74 -57(3)
C71 C72 C73 C74 57(2)
C72 C73 C74 C75 -54(3)
C73 C74 C75 C70 54(3)
C75 C70 C71 C72 57(2)

loop_
_twin_individual_id
_twin_individual_mass_fraction_refined
1 0.715(17)
2 0.285(17)
